data_7247517
loop_
_publ_author_name
'Kang, Yanlei'
'Chen, Jiahui'
'Hu, Xiurong'
'Jiang, Yunliang'
'Li, Zhong'

_publ_section_title
;
 A cocrystal prediction method of graph neural networks based on molecular
 spatial information and global attention
;
_journal_issue 46
_journal_name_full CrystEngComm
_journal_page_first 6405
_journal_page_last 6415
_journal_paper_doi 10.1039/D3CE00535F
_journal_volume 25
_journal_year 2023
_chemical_formula_moiety '2(C13 H14 N2 O), C7 H7 N O2'
_chemical_formula_sum 'C33 H35 N5 O4'
_chemical_formula_weight 565.66
_space_group_IT_number 2
_space_group_name_Hall '-P 1'
_space_group_name_H-M_alt 'P -1'
_symmetry_cell_setting triclinic
_symmetry_space_group_name_Hall '-P 1'
_symmetry_space_group_name_H-M 'P -1'
_atom_sites_solution_hydrogens geom
_atom_sites_solution_primary direct
_atom_sites_solution_secondary difmap
_audit_creation_method SHELXL-97
_audit_update_record
;
2023-02-20 deposited with the CCDC.	2023-10-16 downloaded from the CCDC.
;
_cell_angle_alpha 90.201(2)
_cell_angle_beta 98.9850(10)
_cell_angle_gamma 98.480(2)
_cell_formula_units_Z 2
_cell_length_a 7.1203(4)
_cell_length_b 12.9924(7)
_cell_length_c 16.7950(10)
_cell_measurement_reflns_used 8830
_cell_measurement_temperature 296(2)
_cell_measurement_theta_max 27.4
_cell_measurement_theta_min 3.1
_cell_volume 1517.30(15)
_computing_cell_refinement 'PROCESS-AUTO  (Rigaku,2006)'
_computing_data_collection 'PROCESS-AUTO  (Rigaku,2006)'
_computing_data_reduction 'CrystalStructure (Rigaku,2007)'
_computing_molecular_graphics 'Ortep3 for windows (Farrugia,1997)'
_computing_publication_material 'WinGX (Farrugia, 1999)'
_computing_structure_refinement 'SHELXL-97 (Sheldrick, 2008)'
_computing_structure_solution 'SHELXS-97 (Sheldrick, 2008)'
_diffrn_ambient_temperature 296(2)
_diffrn_detector_area_resol_mean 10.00
_diffrn_measured_fraction_theta_full 0.998
_diffrn_measured_fraction_theta_max 0.998
_diffrn_measurement_device_type 'Rigaku RAXIS-RAPID/ZJUG'
_diffrn_measurement_method \w
_diffrn_radiation_monochromator graphite
_diffrn_radiation_source 'rotating anode'
_diffrn_radiation_type MoK\a
_diffrn_radiation_wavelength 0.71073
_diffrn_reflns_av_R_equivalents 0.0279
_diffrn_reflns_av_sigmaI/netI 0.0367
_diffrn_reflns_limit_h_max 8
_diffrn_reflns_limit_h_min -8
_diffrn_reflns_limit_k_max 15
_diffrn_reflns_limit_k_min -14
_diffrn_reflns_limit_l_max 19
_diffrn_reflns_limit_l_min -19
_diffrn_reflns_number 12083
_diffrn_reflns_theta_full 25.02
_diffrn_reflns_theta_max 25.02
_diffrn_reflns_theta_min 2.99
_exptl_absorpt_coefficient_mu 0.083
_exptl_absorpt_correction_T_max 0.9828
_exptl_absorpt_correction_T_min 0.9583
_exptl_absorpt_correction_type multi-scan
_exptl_absorpt_process_details 'Higashi, T. (1995)'
_exptl_crystal_colour yellow
_exptl_crystal_density_diffrn 1.238
_exptl_crystal_density_method 'not measured'
_exptl_crystal_description chunk
_exptl_crystal_F_000 600
_exptl_crystal_recrystallization_method 'Re-crystallisation from solvent: ethanol'
_exptl_crystal_size_max 0.48
_exptl_crystal_size_mid 0.39
_exptl_crystal_size_min 0.21
_refine_diff_density_max 0.296
_refine_diff_density_min -0.237
_refine_diff_density_rms 0.074
_refine_ls_extinction_method none
_refine_ls_goodness_of_fit_ref 1.000
_refine_ls_hydrogen_treatment constr
_refine_ls_matrix_type full
_refine_ls_number_parameters 385
_refine_ls_number_reflns 5345
_refine_ls_number_restraints 0
_refine_ls_restrained_S_all 1.000
_refine_ls_R_factor_all 0.1021
_refine_ls_R_factor_gt 0.0555
_refine_ls_shift/su_max 0.001
_refine_ls_shift/su_mean 0.000
_refine_ls_structure_factor_coef Fsqd
_refine_ls_weighting_details 'calc w=1/[\s^2^(Fo^2^)+(0.0652P)^2^+0.5000P] where P=(Fo^2^+2Fc^2^)/3'
_refine_ls_weighting_scheme calc
_refine_ls_wR_factor_gt 0.1250
_refine_ls_wR_factor_ref 0.1611
_reflns_number_gt 3048
_reflns_number_total 5345
_reflns_threshold_expression >2sigma(I)
_cod_data_source_file d3ce00535f1.cif
_cod_data_source_block ed_508
_cod_depositor_comments 'Adding full bibliography for 7247517.cif.'
_cod_database_code 7247517

loop_
_symmetry_equiv_pos_as_xyz
'x, y, z'
'-x, -y, -z'

loop_
_atom_site_label
_atom_site_type_symbol
_atom_site_fract_x
_atom_site_fract_y
_atom_site_fract_z
_atom_site_U_iso_or_equiv
_atom_site_adp_type
_atom_site_occupancy
_atom_site_symmetry_multiplicity
_atom_site_calc_flag
_atom_site_refinement_flags
_atom_site_disorder_assembly
_atom_site_disorder_group
C1 C 0.9330(4) 0.3097(2) 0.09268(17) 0.0727(7) Uani 1 1 d . . .
H1 H 0.9526 0.3783 0.1117 0.087 Uiso 1 1 calc R . .
C2 C 0.9165(4) 0.2880(3) 0.01106(19) 0.0869(9) Uani 1 1 d . . .
H2 H 0.9267 0.3425 -0.0245 0.104 Uiso 1 1 calc R . .
C3 C 0.8853(5) 0.1876(3) -0.0181(2) 0.0929(10) Uani 1 1 d . . .
H3 H 0.8730 0.1739 -0.0732 0.111 Uiso 1 1 calc R . .
C4 C 0.8720(4) 0.1069(3) 0.0347(2) 0.0884(9) Uani 1 1 d . . .
H4 H 0.8504 0.0385 0.0150 0.106 Uiso 1 1 calc R . .
C5 C 0.8906(4) 0.1266(2) 0.11681(17) 0.0748(8) Uani 1 1 d . . .
H5 H 0.8833 0.0718 0.1522 0.090 Uiso 1 1 calc R . .
C6 C 0.9203(3) 0.2288(2) 0.14597(15) 0.0613(6) Uani 1 1 d . . .
C7 C 0.9169(3) 0.18596(19) 0.29232(15) 0.0609(6) Uani 1 1 d . . .
C8 C 0.9358(3) 0.25551(17) 0.36380(15) 0.0566(6) Uani 1 1 d . . .
C9 C 0.9625(4) 0.35952(18) 0.33197(16) 0.0632(7) Uani 1 1 d . . .
C10 C 0.9881(5) 0.4627(2) 0.37415(19) 0.0958(10) Uani 1 1 d . . .
H10A H 0.9996 0.5168 0.3357 0.144 Uiso 1 1 calc R . .
H10B H 1.1024 0.4702 0.4138 0.144 Uiso 1 1 calc R . .
H10C H 0.8788 0.4675 0.4002 0.144 Uiso 1 1 calc R . .
C11 C 0.9261(3) 0.22254(19) 0.43980(16) 0.0620(7) Uani 1 1 d . . .
C12 C 0.8913(5) 0.1092(2) 0.45825(18) 0.0827(8) Uani 1 1 d . . .
H12A H 0.7585 0.0818 0.4405 0.124 Uiso 1 1 calc R . .
H12B H 0.9225 0.1007 0.5153 0.124 Uiso 1 1 calc R . .
H12C H 0.9707 0.0724 0.4307 0.124 Uiso 1 1 calc R . .
C13 C 0.9495(4) 0.2930(2) 0.51199(16) 0.0758(8) Uani 1 1 d . . .
H13A H 0.9655 0.3641 0.4957 0.114 Uiso 1 1 calc R . .
H13B H 1.0607 0.2812 0.5491 0.114 Uiso 1 1 calc R . .
H13C H 0.8375 0.2792 0.5377 0.114 Uiso 1 1 calc R . .
C14 C 0.4164(4) 0.1665(2) 0.51493(18) 0.0770(8) Uani 1 1 d . . .
H14 H 0.3969 0.1009 0.4900 0.092 Uiso 1 1 calc R . .
C15 C 0.4225(4) 0.1769(3) 0.5975(2) 0.0898(9) Uani 1 1 d . . .
H15 H 0.4062 0.1174 0.6278 0.108 Uiso 1 1 calc R . .
C16 C 0.4522(4) 0.2732(3) 0.6357(2) 0.0890(9) Uani 1 1 d . . .
H16 H 0.4557 0.2789 0.6911 0.107 Uiso 1 1 calc R . .
C17 C 0.4766(4) 0.3609(3) 0.5906(2) 0.0869(9) Uani 1 1 d . . .
H17 H 0.4978 0.4262 0.6160 0.104 Uiso 1 1 calc R . .
C18 C 0.4699(4) 0.3530(2) 0.50829(19) 0.0774(8) Uani 1 1 d . . .
H18 H 0.4855 0.4129 0.4784 0.093 Uiso 1 1 calc R . .
C19 C 0.4399(3) 0.2561(2) 0.46993(16) 0.0651(7) Uani 1 1 d . . .
C20 C 0.4156(4) 0.1654(2) 0.33449(18) 0.0708(7) Uani 1 1 d . . .
C21 C 0.4225(4) 0.2116(2) 0.25336(17) 0.0698(7) Uani 1 1 d . . .
C22 C 0.4470(4) 0.3223(2) 0.2696(2) 0.0795(8) Uani 1 1 d . . .
C23 C 0.4654(6) 0.4103(3) 0.2112(2) 0.1126(12) Uani 1 1 d . . .
H23A H 0.4904 0.4757 0.2405 0.169 Uiso 1 1 calc R . .
H23B H 0.3479 0.4068 0.1738 0.169 Uiso 1 1 calc R . .
H23C H 0.5696 0.4042 0.1823 0.169 Uiso 1 1 calc R . .
C24 C 0.4075(4) 0.1550(3) 0.18383(19) 0.0827(9) Uani 1 1 d . . .
C25 C 0.4086(5) 0.2040(3) 0.10281(19) 0.0997(10) Uani 1 1 d . . .
H25A H 0.2819 0.1903 0.0718 0.150 Uiso 1 1 calc R . .
H25B H 0.4974 0.1752 0.0748 0.150 Uiso 1 1 calc R . .
H25C H 0.4472 0.2779 0.1101 0.150 Uiso 1 1 calc R . .
C26 C 0.3869(5) 0.0389(3) 0.1831(2) 0.1055(11) Uani 1 1 d . . .
H26A H 0.4349 0.0163 0.2357 0.158 Uiso 1 1 calc R . .
H26B H 0.4590 0.0157 0.1445 0.158 Uiso 1 1 calc R . .
H26C H 0.2537 0.0101 0.1686 0.158 Uiso 1 1 calc R . .
C27 C 0.6465(4) 0.59957(19) 0.07928(15) 0.0664(7) Uani 1 1 d . . .
C28 C 0.7549(4) 0.67554(18) 0.14005(14) 0.0605(6) Uani 1 1 d . . .
C29 C 0.6937(4) 0.76999(18) 0.15242(15) 0.0669(7) Uani 1 1 d . . .
H29 H 0.5801 0.7846 0.1223 0.080 Uiso 1 1 calc R . .
C30 C 0.7978(4) 0.84235(19) 0.20832(16) 0.0693(7) Uani 1 1 d . . .
H30 H 0.7543 0.9054 0.2152 0.083 Uiso 1 1 calc R . .
C31 C 0.9677(4) 0.82236(19) 0.25484(15) 0.0648(7) Uani 1 1 d . . .
C32 C 1.0282(4) 0.7272(2) 0.24286(16) 0.0740(8) Uani 1 1 d . . .
H32 H 1.1408 0.7120 0.2734 0.089 Uiso 1 1 calc R . .
C33 C 0.9238(4) 0.6555(2) 0.18655(16) 0.0719(8) Uani 1 1 d . . .
H33 H 0.9671 0.5924 0.1795 0.086 Uiso 1 1 calc R . .
N1 N 0.9347(3) 0.25199(15) 0.22931(12) 0.0605(5) Uani 1 1 d . . .
N2 N 0.9617(3) 0.35708(15) 0.25472(14) 0.0691(6) Uani 1 1 d . . .
N3 N 0.4352(3) 0.25022(17) 0.38568(14) 0.0678(6) Uani 1 1 d . . .
N4 N 0.4555(3) 0.34573(18) 0.34472(16) 0.0800(7) Uani 1 1 d . . .
N5 N 1.0690(4) 0.89333(17) 0.31195(14) 0.0868(7) Uani 1 1 d . . .
H5A H 1.1721 0.8795 0.3412 0.104 Uiso 1 1 calc R . .
H5B H 1.0296 0.9518 0.3186 0.104 Uiso 1 1 calc R . .
O1 O 0.8914(3) 0.09092(14) 0.28645(11) 0.0851(6) Uani 1 1 d . . .
O2 O 0.3973(3) 0.07574(16) 0.35473(13) 0.0922(6) Uani 1 1 d . . .
O3 O 0.4808(3) 0.61700(15) 0.04617(13) 0.0974(7) Uani 1 1 d . . .
H3A H 0.4324 0.5700 0.0133 0.146 Uiso 1 1 calc R . .
O4 O 0.7153(3) 0.52048(14) 0.06164(11) 0.0824(6) Uani 1 1 d . . .

loop_
_atom_site_aniso_label
_atom_site_aniso_U_11
_atom_site_aniso_U_22
_atom_site_aniso_U_33
_atom_site_aniso_U_23
_atom_site_aniso_U_13
_atom_site_aniso_U_12
C1 0.0702(17) 0.0788(19) 0.0734(18) 0.0021(15) 0.0130(14) 0.0234(14)
C2 0.088(2) 0.106(3) 0.073(2) 0.0082(18) 0.0168(16) 0.0326(18)
C3 0.091(2) 0.123(3) 0.0684(19) -0.013(2) 0.0117(17) 0.028(2)
C4 0.088(2) 0.094(2) 0.084(2) -0.0236(18) 0.0150(18) 0.0148(18)
C5 0.0744(18) 0.0749(19) 0.0763(19) -0.0113(14) 0.0124(14) 0.0149(14)
C6 0.0528(14) 0.0656(16) 0.0672(16) -0.0054(13) 0.0097(12) 0.0142(12)
C7 0.0576(15) 0.0505(15) 0.0736(17) -0.0018(12) 0.0033(12) 0.0124(11)
C8 0.0560(14) 0.0490(14) 0.0631(15) -0.0074(11) 0.0027(12) 0.0101(11)
C9 0.0652(16) 0.0521(15) 0.0711(18) -0.0074(12) 0.0074(13) 0.0084(11)
C10 0.138(3) 0.0547(17) 0.092(2) -0.0084(15) 0.016(2) 0.0078(17)
C11 0.0504(14) 0.0616(15) 0.0722(17) -0.0066(13) 0.0017(12) 0.0107(11)
C12 0.100(2) 0.0629(18) 0.0808(19) 0.0064(14) 0.0053(17) 0.0091(15)
C13 0.0751(18) 0.0789(19) 0.0723(18) -0.0102(14) 0.0082(14) 0.0120(14)
C14 0.0722(18) 0.0698(18) 0.084(2) 0.0076(15) 0.0091(15) -0.0031(14)
C15 0.086(2) 0.095(2) 0.082(2) 0.0174(18) 0.0087(17) -0.0035(17)
C16 0.079(2) 0.106(3) 0.076(2) -0.0018(19) 0.0084(16) -0.0030(18)
C17 0.077(2) 0.090(2) 0.089(2) -0.0066(18) 0.0107(17) 0.0023(16)
C18 0.0715(18) 0.0712(19) 0.089(2) 0.0033(15) 0.0140(15) 0.0072(14)
C19 0.0489(14) 0.0698(18) 0.0739(18) 0.0045(14) 0.0071(12) 0.0027(12)
C20 0.0535(15) 0.0706(19) 0.0840(19) 0.0018(16) 0.0042(13) 0.0021(13)
C21 0.0510(15) 0.084(2) 0.0727(18) 0.0020(15) 0.0053(13) 0.0085(13)
C22 0.0630(17) 0.085(2) 0.090(2) 0.0173(17) 0.0123(16) 0.0110(14)
C23 0.132(3) 0.099(3) 0.110(3) 0.033(2) 0.024(2) 0.017(2)
C24 0.0530(16) 0.109(2) 0.086(2) 0.0038(18) 0.0081(15) 0.0146(15)
C25 0.079(2) 0.144(3) 0.081(2) 0.010(2) 0.0156(17) 0.027(2)
C26 0.104(3) 0.108(3) 0.102(3) -0.016(2) 0.009(2) 0.015(2)
C27 0.0753(18) 0.0553(15) 0.0642(16) 0.0020(12) -0.0046(14) 0.0123(13)
C28 0.0731(16) 0.0474(14) 0.0573(14) 0.0004(11) 0.0029(13) 0.0051(11)
C29 0.0748(17) 0.0543(15) 0.0689(16) -0.0002(12) 0.0017(13) 0.0109(12)
C30 0.0858(19) 0.0497(15) 0.0708(17) -0.0014(12) 0.0091(15) 0.0083(13)
C31 0.0807(18) 0.0525(15) 0.0566(15) -0.0011(11) 0.0102(13) -0.0044(12)
C32 0.0814(18) 0.0630(17) 0.0704(17) -0.0073(13) -0.0097(15) 0.0104(14)
C33 0.0872(19) 0.0554(15) 0.0696(16) -0.0030(13) -0.0033(15) 0.0160(13)
N1 0.0621(13) 0.0512(12) 0.0687(14) -0.0048(10) 0.0094(10) 0.0109(9)
N2 0.0796(15) 0.0512(13) 0.0767(16) -0.0050(11) 0.0140(12) 0.0093(10)
N3 0.0624(13) 0.0645(14) 0.0760(15) 0.0075(12) 0.0126(11) 0.0053(10)
N4 0.0806(16) 0.0760(16) 0.0839(18) 0.0151(13) 0.0161(13) 0.0098(12)
N5 0.1065(19) 0.0662(15) 0.0777(16) -0.0154(12) -0.0037(14) -0.0006(13)
O1 0.1198(16) 0.0517(12) 0.0808(13) -0.0060(9) 0.0042(11) 0.0162(10)
O2 0.1069(16) 0.0677(13) 0.0931(15) 0.0027(11) 0.0022(12) -0.0019(11)
O3 0.0949(15) 0.0802(14) 0.1055(16) -0.0271(11) -0.0300(13) 0.0246(11)
O4 0.0950(14) 0.0612(12) 0.0853(13) -0.0156(9) -0.0102(11) 0.0192(10)

loop_
_atom_type_symbol
_atom_type_description
_atom_type_scat_dispersion_real
_atom_type_scat_dispersion_imag
_atom_type_scat_source
C C 0.0033 0.0016 'International Tables Vol C Tables 4.2.6.8 and 6.1.1.4'
H H 0.0000 0.0000 'International Tables Vol C Tables 4.2.6.8 and 6.1.1.4'
N N 0.0061 0.0033 'International Tables Vol C Tables 4.2.6.8 and 6.1.1.4'
O O 0.0106 0.0060 'International Tables Vol C Tables 4.2.6.8 and 6.1.1.4'

loop_
_geom_angle_atom_site_label_1
_geom_angle_atom_site_label_2
_geom_angle_atom_site_label_3
_geom_angle
_geom_angle_site_symmetry_1
_geom_angle_site_symmetry_3
_geom_angle_publ_flag
C2 C1 C6 119.7(3) . . ?
C2 C1 H1 120.1 . . ?
C6 C1 H1 120.1 . . ?
C3 C2 C1 120.9(3) . . ?
C3 C2 H2 119.5 . . ?
C1 C2 H2 119.5 . . ?
C2 C3 C4 119.5(3) . . ?
C2 C3 H3 120.2 . . ?
C4 C3 H3 120.2 . . ?
C3 C4 C5 120.7(3) . . ?
C3 C4 H4 119.7 . . ?
C5 C4 H4 119.7 . . ?
C4 C5 C6 119.5(3) . . ?
C4 C5 H5 120.2 . . ?
C6 C5 H5 120.2 . . ?
C1 C6 C5 119.6(3) . . ?
C1 C6 N1 119.2(2) . . ?
C5 C6 N1 121.2(2) . . ?
O1 C7 N1 125.0(2) . . ?
O1 C7 C8 130.3(2) . . ?
N1 C7 C8 104.7(2) . . ?
C11 C8 C9 131.3(2) . . ?
C11 C8 C7 124.6(2) . . ?
C9 C8 C7 104.1(2) . . ?
N2 C9 C8 111.7(2) . . ?
N2 C9 C10 118.4(2) . . ?
C8 C9 C10 129.9(3) . . ?
C9 C10 H10A 109.5 . . ?
C9 C10 H10B 109.5 . . ?
H10A C10 H10B 109.5 . . ?
C9 C10 H10C 109.5 . . ?
H10A C10 H10C 109.5 . . ?
H10B C10 H10C 109.5 . . ?
C8 C11 C13 124.4(2) . . ?
C8 C11 C12 121.8(2) . . ?
C13 C11 C12 113.8(2) . . ?
C11 C12 H12A 109.5 . . ?
C11 C12 H12B 109.5 . . ?
H12A C12 H12B 109.5 . . ?
C11 C12 H12C 109.5 . . ?
H12A C12 H12C 109.5 . . ?
H12B C12 H12C 109.5 . . ?
C11 C13 H13A 109.5 . . ?
C11 C13 H13B 109.5 . . ?
H13A C13 H13B 109.5 . . ?
C11 C13 H13C 109.5 . . ?
H13A C13 H13C 109.5 . . ?
H13B C13 H13C 109.5 . . ?
C15 C14 C19 118.8(3) . . ?
C15 C14 H14 120.6 . . ?
C19 C14 H14 120.6 . . ?
C16 C15 C14 121.5(3) . . ?
C16 C15 H15 119.2 . . ?
C14 C15 H15 119.2 . . ?
C17 C16 C15 119.0(3) . . ?
C17 C16 H16 120.5 . . ?
C15 C16 H16 120.5 . . ?
C16 C17 C18 120.7(3) . . ?
C16 C17 H17 119.6 . . ?
C18 C17 H17 119.6 . . ?
C17 C18 C19 120.2(3) . . ?
C17 C18 H18 119.9 . . ?
C19 C18 H18 119.9 . . ?
C18 C19 C14 119.7(3) . . ?
C18 C19 N3 119.0(2) . . ?
C14 C19 N3 121.3(3) . . ?
O2 C20 N3 125.0(3) . . ?
O2 C20 C21 130.9(3) . . ?
N3 C20 C21 104.1(2) . . ?
C24 C21 C22 131.9(3) . . ?
C24 C21 C20 124.3(3) . . ?
C22 C21 C20 103.8(2) . . ?
N4 C22 C21 113.0(3) . . ?
N4 C22 C23 118.1(3) . . ?
C21 C22 C23 128.8(3) . . ?
C22 C23 H23A 109.5 . . ?
C22 C23 H23B 109.5 . . ?
H23A C23 H23B 109.5 . . ?
C22 C23 H23C 109.5 . . ?
H23A C23 H23C 109.5 . . ?
H23B C23 H23C 109.5 . . ?
C21 C24 C26 121.7(3) . . ?
C21 C24 C25 122.8(3) . . ?
C26 C24 C25 115.5(3) . . ?
C24 C25 H25A 109.5 . . ?
C24 C25 H25B 109.5 . . ?
H25A C25 H25B 109.5 . . ?
C24 C25 H25C 109.5 . . ?
H25A C25 H25C 109.5 . . ?
H25B C25 H25C 109.5 . . ?
C24 C26 H26A 109.5 . . ?
C24 C26 H26B 109.5 . . ?
H26A C26 H26B 109.5 . . ?
C24 C26 H26C 109.5 . . ?
H26A C26 H26C 109.5 . . ?
H26B C26 H26C 109.5 . . ?
O4 C27 O3 122.3(2) . . ?
O4 C27 C28 120.5(2) . . ?
O3 C27 C28 117.2(2) . . ?
C29 C28 C33 118.1(2) . . ?
C29 C28 C27 121.2(2) . . ?
C33 C28 C27 120.7(2) . . ?
C30 C29 C28 121.2(2) . . ?
C30 C29 H29 119.4 . . ?
C28 C29 H29 119.4 . . ?
C29 C30 C31 120.7(2) . . ?
C29 C30 H30 119.6 . . ?
C31 C30 H30 119.6 . . ?
N5 C31 C32 121.2(3) . . ?
N5 C31 C30 120.8(2) . . ?
C32 C31 C30 118.0(2) . . ?
C33 C32 C31 120.9(3) . . ?
C33 C32 H32 119.5 . . ?
C31 C32 H32 119.5 . . ?
C32 C33 C28 121.0(2) . . ?
C32 C33 H33 119.5 . . ?
C28 C33 H33 119.5 . . ?
C7 N1 N2 111.9(2) . . ?
C7 N1 C6 129.7(2) . . ?
N2 N1 C6 118.3(2) . . ?
C9 N2 N1 107.6(2) . . ?
C20 N3 C19 130.5(2) . . ?
C20 N3 N4 112.3(2) . . ?
C19 N3 N4 117.2(2) . . ?
C22 N4 N3 106.7(2) . . ?
C31 N5 H5A 120.0 . . ?
C31 N5 H5B 120.0 . . ?
H5A N5 H5B 120.0 . . ?
C27 O3 H3A 109.5 . . ?

loop_
_geom_bond_atom_site_label_1
_geom_bond_atom_site_label_2
_geom_bond_distance
_geom_bond_site_symmetry_2
_geom_bond_publ_flag
C1 C2 1.382(4) . ?
C1 C6 1.385(4) . ?
C1 H1 0.9300 . ?
C2 C3 1.366(4) . ?
C2 H2 0.9300 . ?
C3 C4 1.378(4) . ?
C3 H3 0.9300 . ?
C4 C5 1.383(4) . ?
C4 H4 0.9300 . ?
C5 C6 1.388(3) . ?
C5 H5 0.9300 . ?
C6 N1 1.415(3) . ?
C7 O1 1.223(3) . ?
C7 N1 1.374(3) . ?
C7 C8 1.477(3) . ?
C8 C11 1.357(3) . ?
C8 C9 1.452(3) . ?
C9 N2 1.297(3) . ?
C9 C10 1.487(3) . ?
C10 H10A 0.9600 . ?
C10 H10B 0.9600 . ?
C10 H10C 0.9600 . ?
C11 C13 1.490(3) . ?
C11 C12 1.499(3) . ?
C12 H12A 0.9600 . ?
C12 H12B 0.9600 . ?
C12 H12C 0.9600 . ?
C13 H13A 0.9600 . ?
C13 H13B 0.9600 . ?
C13 H13C 0.9600 . ?
C14 C15 1.386(4) . ?
C14 C19 1.393(4) . ?
C14 H14 0.9300 . ?
C15 C16 1.378(4) . ?
C15 H15 0.9300 . ?
C16 C17 1.374(4) . ?
C16 H16 0.9300 . ?
C17 C18 1.379(4) . ?
C17 H17 0.9300 . ?
C18 C19 1.385(4) . ?
C18 H18 0.9300 . ?
C19 N3 1.412(3) . ?
C20 O2 1.209(3) . ?
C20 N3 1.372(3) . ?
C20 C21 1.495(4) . ?
C21 C24 1.359(4) . ?
C21 C22 1.443(4) . ?
C22 N4 1.288(4) . ?
C22 C23 1.512(4) . ?
C23 H23A 0.9600 . ?
C23 H23B 0.9600 . ?
C23 H23C 0.9600 . ?
C24 C26 1.493(4) . ?
C24 C25 1.505(4) . ?
C25 H25A 0.9600 . ?
C25 H25B 0.9600 . ?
C25 H25C 0.9600 . ?
C26 H26A 0.9600 . ?
C26 H26B 0.9600 . ?
C26 H26C 0.9600 . ?
C27 O4 1.255(3) . ?
C27 O3 1.276(3) . ?
C27 C28 1.461(3) . ?
C28 C29 1.386(3) . ?
C28 C33 1.388(3) . ?
C29 C30 1.373(3) . ?
C29 H29 0.9300 . ?
C30 C31 1.393(4) . ?
C30 H30 0.9300 . ?
C31 N5 1.368(3) . ?
C31 C32 1.391(4) . ?
C32 C33 1.373(3) . ?
C32 H32 0.9300 . ?
C33 H33 0.9300 . ?
N1 N2 1.406(3) . ?
N3 N4 1.421(3) . ?
N5 H5A 0.8600 . ?
N5 H5B 0.8600 . ?
O3 H3A 0.8200 . ?

loop_
_geom_hbond_atom_site_label_D
_geom_hbond_atom_site_label_H
_geom_hbond_atom_site_label_A
_geom_hbond_distance_DH
_geom_hbond_distance_HA
_geom_hbond_distance_DA
_geom_hbond_angle_DHA
_geom_hbond_site_symmetry_A
N5 H5B O1 0.86 2.21 3.028(3) 158 1_565
O3 H3A O4 0.82 1.81 2.621(2) 169 2_665

loop_
_geom_torsion_atom_site_label_1
_geom_torsion_atom_site_label_2
_geom_torsion_atom_site_label_3
_geom_torsion_atom_site_label_4
_geom_torsion
_geom_torsion_site_symmetry_1
_geom_torsion_site_symmetry_2
_geom_torsion_site_symmetry_3
_geom_torsion_site_symmetry_4
_geom_torsion_publ_flag
C6 C1 C2 C3 0.8(4) . . . . ?
C1 C2 C3 C4 -0.7(5) . . . . ?
C2 C3 C4 C5 -0.2(5) . . . . ?
C3 C4 C5 C6 0.9(4) . . . . ?
C2 C1 C6 C5 -0.1(4) . . . . ?
C2 C1 C6 N1 -179.1(2) . . . . ?
C4 C5 C6 C1 -0.7(4) . . . . ?
C4 C5 C6 N1 178.2(2) . . . . ?
O1 C7 C8 C11 -0.4(4) . . . . ?
N1 C7 C8 C11 179.7(2) . . . . ?
O1 C7 C8 C9 -179.7(3) . . . . ?
N1 C7 C8 C9 0.4(2) . . . . ?
C11 C8 C9 N2 -179.4(3) . . . . ?
C7 C8 C9 N2 -0.2(3) . . . . ?
C11 C8 C9 C10 0.2(5) . . . . ?
C7 C8 C9 C10 179.4(3) . . . . ?
C9 C8 C11 C13 -2.4(4) . . . . ?
C7 C8 C11 C13 178.6(2) . . . . ?
C9 C8 C11 C12 178.1(2) . . . . ?
C7 C8 C11 C12 -0.9(4) . . . . ?
C19 C14 C15 C16 -0.3(5) . . . . ?
C14 C15 C16 C17 -0.1(5) . . . . ?
C15 C16 C17 C18 0.6(5) . . . . ?
C16 C17 C18 C19 -0.5(4) . . . . ?
C17 C18 C19 C14 0.1(4) . . . . ?
C17 C18 C19 N3 -179.5(3) . . . . ?
C15 C14 C19 C18 0.4(4) . . . . ?
C15 C14 C19 N3 179.9(2) . . . . ?
O2 C20 C21 C24 0.2(5) . . . . ?
N3 C20 C21 C24 -179.7(2) . . . . ?
O2 C20 C21 C22 -179.9(3) . . . . ?
N3 C20 C21 C22 0.2(3) . . . . ?
C24 C21 C22 N4 -179.9(3) . . . . ?
C20 C21 C22 N4 0.2(3) . . . . ?
C24 C21 C22 C23 -0.7(5) . . . . ?
C20 C21 C22 C23 179.4(3) . . . . ?
C22 C21 C24 C26 178.6(3) . . . . ?
C20 C21 C24 C26 -1.5(4) . . . . ?
C22 C21 C24 C25 -1.9(5) . . . . ?
C20 C21 C24 C25 177.9(2) . . . . ?
O4 C27 C28 C29 171.0(3) . . . . ?
O3 C27 C28 C29 -9.6(4) . . . . ?
O4 C27 C28 C33 -8.2(4) . . . . ?
O3 C27 C28 C33 171.2(3) . . . . ?
C33 C28 C29 C30 0.7(4) . . . . ?
C27 C28 C29 C30 -178.6(3) . . . . ?
C28 C29 C30 C31 -0.5(4) . . . . ?
C29 C30 C31 N5 -178.4(3) . . . . ?
C29 C30 C31 C32 0.0(4) . . . . ?
N5 C31 C32 C33 178.7(3) . . . . ?
C30 C31 C32 C33 0.3(4) . . . . ?
C31 C32 C33 C28 -0.1(5) . . . . ?
C29 C28 C33 C32 -0.4(4) . . . . ?
C27 C28 C33 C32 178.9(3) . . . . ?
O1 C7 N1 N2 179.6(2) . . . . ?
C8 C7 N1 N2 -0.5(2) . . . . ?
O1 C7 N1 C6 3.1(4) . . . . ?
C8 C7 N1 C6 -177.0(2) . . . . ?
C1 C6 N1 C7 176.3(2) . . . . ?
C5 C6 N1 C7 -2.6(4) . . . . ?
C1 C6 N1 N2 0.0(3) . . . . ?
C5 C6 N1 N2 -179.0(2) . . . . ?
C8 C9 N2 N1 -0.1(3) . . . . ?
C10 C9 N2 N1 -179.7(2) . . . . ?
C7 N1 N2 C9 0.4(3) . . . . ?
C6 N1 N2 C9 177.3(2) . . . . ?
O2 C20 N3 C19 0.3(4) . . . . ?
C21 C20 N3 C19 -179.8(2) . . . . ?
O2 C20 N3 N4 179.5(3) . . . . ?
C21 C20 N3 N4 -0.5(3) . . . . ?
C18 C19 N3 C20 177.2(2) . . . . ?
C14 C19 N3 C20 -2.4(4) . . . . ?
C18 C19 N3 N4 -2.0(3) . . . . ?
C14 C19 N3 N4 178.4(2) . . . . ?
C21 C22 N4 N3 -0.5(3) . . . . ?
C23 C22 N4 N3 -179.8(2) . . . . ?
C20 N3 N4 C22 0.7(3) . . . . ?
C19 N3 N4 C22 -180.0(2) . . . . ?
